data_2311369
loop_
_publ_author_name
'Khandar, Ali Akbar'
'Afkhami, Farhad Akbari'
'Krautscheid, Harald'
'Kristoffersen, Kenneth Aase'
'Atio\(glu, Zeliha'
'Akkurt, Mehmet'
'G\"orbitz, Carl Henrik'

_publ_section_title
;
 Crystal structures of
 di-bromido-{<i>N</i>-[(pyridin-2-yl-\k<i>N</i>)methyl-idene]picolinohydrazide-\k<sup>2</sup><i>N</i>',<i>O</i>}cadmium
 methanol monosolvate and
 di-iodido{<i>N</i>-[(pyridin-2-yl-\k<i>N</i>)methyl-idene]picolinohydrazide-\k<sup>2</sup><i>N</i>',<i>O</i>}cadmium.
;
_journal_coeditor_code SU5361
_journal_issue 'Pt 5'
_journal_name_full 'Acta crystallographica. Section E, Crystallographic communications'
_journal_page_first 698
_journal_page_last 701
_journal_paper_doi 10.1107/S2056989017005308
_journal_volume 73
_journal_year 2017
_chemical_formula_iupac '[Cd I2 (C12 H10 N4 O)]'
_chemical_formula_moiety 'C12 H10 Cd I2 N4 O'
_chemical_formula_sum 'C12 H10 Cd I2 N4 O'
_chemical_formula_weight 592.44
_chemical_name_systematic
Diiodido{<i>N</i>-[(pyridin-2-yl-\k<i>N</i>)methylidene]picolinohydrazide-\k^2^<i>N</i>',<i>O</i>}cadmium
_space_group_crystal_system monoclinic
_space_group_IT_number 14
_space_group_name_Hall '-P 2yn'
_space_group_name_H-M_alt 'P 1 21/n 1'
_atom_sites_solution_hydrogens mixed
_audit_creation_method SHELXL-2014/7
_cell_angle_alpha 90
_cell_angle_beta 94.3840(10)
_cell_angle_gamma 90
_cell_formula_units_Z 4
_cell_length_a 7.5264(7)
_cell_length_b 13.1325(12)
_cell_length_c 16.5718(15)
_cell_measurement_reflns_used 6468
_cell_measurement_temperature 296(2)
_cell_measurement_theta_max 28.04
_cell_measurement_theta_min 2.46
_cell_volume 1633.2(3)
_computing_cell_refinement
;
SAINT-Plus (Bruker, 2016)
;
_computing_data_collection
;
APEX3 (Bruker, 2016)
;
_computing_data_reduction
;
SAINT-Plus (Bruker, 2016)
;
_computing_molecular_graphics
;
Mercury (Macrae <i>et al.</i>,  2008)
;
_computing_publication_material
;
SHELXL2014 (Sheldrick, 2015b)
;
_computing_structure_refinement
;
SHELXL2014 (Sheldrick, 2015b)
;
_computing_structure_solution
;
SHELXT (Sheldrick, 2015a)
;
_diffrn_ambient_temperature 296(2)
_diffrn_detector_area_resol_mean 8.3
_diffrn_measured_fraction_theta_full 1.000
_diffrn_measured_fraction_theta_max 0.982
_diffrn_measurement_device_type 'Bruker D8 Venture diffractometer with Photon 100 CMOS detector'
_diffrn_measurement_method 'Sets of exposures each taken over 0.5\% \w rotation'
_diffrn_radiation_monochromator graphite
_diffrn_radiation_source 'fine-focus sealed tube'
_diffrn_radiation_type MoK\a
_diffrn_radiation_wavelength 0.71073
_diffrn_reflns_av_R_equivalents 0.0228
_diffrn_reflns_limit_h_max 10
_diffrn_reflns_limit_h_min -9
_diffrn_reflns_limit_k_max 17
_diffrn_reflns_limit_k_min -17
_diffrn_reflns_limit_l_max 21
_diffrn_reflns_limit_l_min -21
_diffrn_reflns_number 3946
_diffrn_reflns_theta_full 25.242
_diffrn_reflns_theta_max 28.202
_diffrn_reflns_theta_min 1.981
_exptl_absorpt_coefficient_mu 5.118
_exptl_absorpt_correction_T_max 0.903
_exptl_absorpt_correction_T_min 0.616
_exptl_absorpt_correction_type multi-scan
_exptl_absorpt_process_details
;
(SADABS; Bruker, 2016)
;
_exptl_crystal_colour 'light yellow'
_exptl_crystal_density_diffrn 2.409
_exptl_crystal_description plate
_exptl_crystal_F_000 1088
_exptl_crystal_size_max 0.48
_exptl_crystal_size_mid 0.20
_exptl_crystal_size_min 0.02
_refine_diff_density_max 0.650
_refine_diff_density_min -0.390
_refine_ls_extinction_method none
_refine_ls_goodness_of_fit_ref 1.060
_refine_ls_hydrogen_treatment mixed
_refine_ls_matrix_type full
_refine_ls_number_parameters 204
_refine_ls_number_reflns 3946
_refine_ls_number_restraints 0
_refine_ls_restrained_S_all 1.060
_refine_ls_R_factor_all 0.0321
_refine_ls_R_factor_gt 0.0229
_refine_ls_shift/su_max 0.001
_refine_ls_shift/su_mean 0.000
_refine_ls_structure_factor_coef Fsqd
_refine_ls_weighting_details 'w=1/[\s^2^(Fo^2^)+(0.0256P)^2^+0.6207P] where P=(Fo^2^+2Fc^2^)/3'
_refine_ls_weighting_scheme calc
_refine_ls_wR_factor_gt 0.0541
_refine_ls_wR_factor_ref 0.0578
_reflns_number_gt 3193
_reflns_number_total 3946
_reflns_threshold_expression 'I > 2\s(I)'
_cod_data_source_file su5361sup1.cif
_cod_data_source_block II
_cod_original_sg_symbol_H-M 'P 21/n'
_cod_database_code 2311369
_shelx_space_group_comment
;
The symmetry employed for this shelxl refinement is uniquely defined
by the following loop, which should always be used as a source of
symmetry information in preference to the above space-group names.
They are only intended as comments.
;

loop_
_space_group_symop_operation_xyz
'x, y, z'
'-x+1/2, y+1/2, -z+1/2'
'-x, -y, -z'
'x-1/2, -y-1/2, z-1/2'

loop_
_atom_site_type_symbol
_atom_site_label
_atom_site_fract_x
_atom_site_fract_y
_atom_site_fract_z
_atom_site_U_iso_or_equiv
_atom_site_adp_type
_atom_site_calc_flag
_atom_site_occupancy
_atom_site_disorder_assembly
_atom_site_disorder_group
C C1 0.5553(5) 0.3164(3) 0.9481(2) 0.0622(9) Uani d 1 . .
H H1 0.5027 0.2525 0.9506 0.075 Uiso calc 1 . .
C C2 0.6695(5) 0.3481(3) 1.0130(2) 0.0691(10) Uani d 1 . .
H H2 0.6933 0.3064 1.0578 0.083 Uiso calc 1 . .
C C3 0.7462(5) 0.4426(3) 1.0092(2) 0.0662(9) Uani d 1 . .
H H3 0.8220 0.4664 1.0520 0.079 Uiso calc 1 . .
C C4 0.7095(4) 0.5017(3) 0.9414(2) 0.0591(8) Uani d 1 . .
H H4 0.7609 0.5657 0.9376 0.071 Uiso calc 1 . .
C C5 0.5948(4) 0.4646(2) 0.87896(18) 0.0481(7) Uani d 1 . .
C C6 0.5559(4) 0.5222(2) 0.80398(18) 0.0503(7) Uani d 1 . .
H H6 0.5999 0.5879 0.7986 0.060 Uiso calc 1 . .
C C7 0.3276(4) 0.4766(2) 0.61592(18) 0.0488(7) Uani d 1 . .
C C8 0.2989(4) 0.5342(2) 0.53845(18) 0.0498(7) Uani d 1 . .
C C9 0.2074(5) 0.4925(3) 0.4719(2) 0.0635(9) Uani d 1 . .
H H9 0.1609 0.4269 0.4732 0.076 Uiso calc 1 . .
C C10 0.1865(5) 0.5520(3) 0.4020(2) 0.0695(10) Uani d 1 . .
H H10 0.1230 0.5271 0.3558 0.083 Uiso calc 1 . .
C C11 0.2590(5) 0.6460(3) 0.4019(2) 0.0692(10) Uani d 1 . .
H H11 0.2461 0.6865 0.3558 0.083 Uiso calc 1 . .
C C12 0.3516(6) 0.6809(3) 0.4704(2) 0.0727(11) Uani d 1 . .
H H12 0.4031 0.7453 0.4695 0.101(15) Uiso calc 1 . .
N N1 0.5174(3) 0.3727(2) 0.88258(15) 0.0496(6) Uani d 1 . .
N N2 0.4609(3) 0.48064(19) 0.74667(15) 0.0473(6) Uani d 1 . .
N N3 0.4243(4) 0.5284(2) 0.67483(16) 0.0508(6) Uani d 1 . .
H H3N 0.461(5) 0.590(3) 0.668(2) 0.061 Uiso d 1 . .
N N4 0.3717(5) 0.6265(2) 0.53900(18) 0.0659(8) Uani d 1 . .
O O1 0.2696(3) 0.39087(18) 0.62576(14) 0.0592(6) Uani d 1 . .
Cd Cd1 0.32992(3) 0.32196(2) 0.76532(2) 0.05080(8) Uani d 1 . .
I I1A 0.4779(3) 0.1408(2) 0.7239(2) 0.0549(3) Uani d 0.75(2) A 1
I I2A -0.0093(3) 0.31832(13) 0.81000(15) 0.0555(4) Uani d 0.75(2) A 1
I I1B 0.4749(10) 0.1451(7) 0.7364(9) 0.0654(16) Uani d 0.25(2) A 2
I I2B 0.0012(11) 0.3249(6) 0.8180(7) 0.0787(18) Uani d 0.25(2) A 2

loop_
_atom_site_aniso_label
_atom_site_aniso_U_11
_atom_site_aniso_U_22
_atom_site_aniso_U_33
_atom_site_aniso_U_12
_atom_site_aniso_U_13
_atom_site_aniso_U_23
C1 0.071(2) 0.060(2) 0.055(2) 0.0027(17) 0.0032(17) 0.0053(16)
C2 0.073(2) 0.081(3) 0.053(2) 0.018(2) -0.0004(17) 0.0083(18)
C3 0.058(2) 0.088(3) 0.0519(19) 0.0085(19) -0.0055(15) -0.0109(18)
C4 0.0529(18) 0.065(2) 0.0587(19) -0.0021(16) 0.0016(15) -0.0105(16)
C5 0.0423(15) 0.0520(18) 0.0500(16) 0.0055(13) 0.0039(12) -0.0044(13)
C6 0.0490(17) 0.0468(18) 0.0551(18) -0.0015(13) 0.0048(13) -0.0003(14)
C7 0.0480(16) 0.0503(18) 0.0485(16) 0.0069(13) 0.0062(13) -0.0016(13)
C8 0.0491(17) 0.0503(17) 0.0502(17) 0.0049(13) 0.0059(13) 0.0020(13)
C9 0.067(2) 0.065(2) 0.058(2) -0.0120(17) 0.0011(16) -0.0026(17)
C10 0.071(2) 0.088(3) 0.0490(19) -0.004(2) -0.0041(16) 0.0038(18)
C11 0.075(2) 0.077(3) 0.055(2) 0.006(2) 0.0017(17) 0.0150(18)
C12 0.096(3) 0.058(2) 0.063(2) -0.003(2) -0.001(2) 0.0137(18)
N1 0.0526(15) 0.0482(15) 0.0478(14) 0.0044(11) 0.0029(11) -0.0017(11)
N2 0.0469(14) 0.0479(15) 0.0473(13) 0.0069(11) 0.0043(11) 0.0008(11)
N3 0.0601(16) 0.0426(14) 0.0494(14) 0.0027(12) 0.0028(12) 0.0037(11)
N4 0.088(2) 0.0536(18) 0.0547(17) -0.0011(15) -0.0024(15) 0.0027(13)
O1 0.0695(15) 0.0508(13) 0.0565(13) -0.0077(11) -0.0013(11) 0.0046(10)
Cd1 0.05478(14) 0.04400(13) 0.05349(14) -0.00171(9) 0.00328(10) -0.00142(9)
I1A 0.0610(5) 0.0468(4) 0.0568(7) 0.0081(3) 0.0034(5) -0.0055(4)
I2A 0.0516(5) 0.0512(7) 0.0641(5) 0.0071(3) 0.0069(4) 0.0103(3)
I1B 0.0736(17) 0.0486(12) 0.077(4) 0.0009(11) 0.0232(18) -0.0098(15)
I2B 0.065(2) 0.097(3) 0.077(2) 0.0126(15) 0.0233(17) 0.0117(15)

loop_
_atom_type_symbol
_atom_type_description
_atom_type_scat_dispersion_real
_atom_type_scat_dispersion_imag
_atom_type_scat_source
C C 0.0033 0.0016 'International Tables Vol C Tables 4.2.6.8 and 6.1.1.4'
H H 0.0000 0.0000 'International Tables Vol C Tables 4.2.6.8 and 6.1.1.4'
N N 0.0061 0.0033 'International Tables Vol C Tables 4.2.6.8 and 6.1.1.4'
O O 0.0106 0.0060 'International Tables Vol C Tables 4.2.6.8 and 6.1.1.4'
Cd Cd -0.8075 1.2024 'International Tables Vol C Tables 4.2.6.8 and 6.1.1.4'
I I -0.4742 1.8119 'International Tables Vol C Tables 4.2.6.8 and 6.1.1.4'

loop_
_geom_angle_atom_site_label_1
_geom_angle_atom_site_label_2
_geom_angle_atom_site_label_3
_geom_angle
N1 C1 C2 123.2(4)
N1 C1 H1 118.4
C2 C1 H1 118.4
C3 C2 C1 118.3(4)
C3 C2 H2 120.8
C1 C2 H2 120.8
C2 C3 C4 119.2(3)
C2 C3 H3 120.4
C4 C3 H3 120.4
C3 C4 C5 119.1(4)
C3 C4 H4 120.5
C5 C4 H4 120.5
N1 C5 C4 122.1(3)
N1 C5 C6 116.3(3)
C4 C5 C6 121.6(3)
N2 C6 C5 118.5(3)
N2 C6 H6 120.7
C5 C6 H6 120.7
O1 C7 N3 122.9(3)
O1 C7 C8 123.5(3)
N3 C7 C8 113.6(3)
N4 C8 C9 123.5(3)
N4 C8 C7 115.1(3)
C9 C8 C7 121.4(3)
C8 C9 C10 117.5(3)
C8 C9 H9 121.3
C10 C9 H9 121.3
C11 C10 C9 119.5(4)
C11 C10 H10 120.2
C9 C10 H10 120.2
C10 C11 C12 119.2(4)
C10 C11 H11 120.4
C12 C11 H11 120.4
N4 C12 C11 122.9(4)
N4 C12 H12 118.6
C11 C12 H12 118.6
C1 N1 C5 118.1(3)
C1 N1 Cd1 125.6(2)
C5 N1 Cd1 116.3(2)
C6 N2 N3 121.6(3)
C6 N2 Cd1 120.3(2)
N3 N2 Cd1 118.0(2)
N2 N3 C7 117.6(3)
N2 N3 H3N 120(2)
C7 N3 H3N 122(2)
C8 N4 C12 117.4(3)
C7 O1 Cd1 114.6(2)
N2 Cd1 N1 68.43(9)
N2 Cd1 O1 66.56(8)
N1 Cd1 O1 134.63(8)
N2 Cd1 I1B 125.4(2)
N1 Cd1 I1B 99.6(3)
O1 Cd1 I1B 101.6(3)
N2 Cd1 I2B 116.02(18)
N1 Cd1 I2B 103.4(3)
O1 Cd1 I2B 100.9(2)
I1B Cd1 I2B 118.5(2)
N2 Cd1 I2A 117.87(7)
N1 Cd1 I2A 106.89(9)
O1 Cd1 I2A 98.69(7)
N2 Cd1 I1A 123.94(9)
N1 Cd1 I1A 102.63(9)
O1 Cd1 I1A 97.56(9)
I2A Cd1 I1A 117.57(7)

loop_
_geom_bond_atom_site_label_1
_geom_bond_atom_site_label_2
_geom_bond_distance
C1 N1 1.326(4)
C1 C2 1.389(5)
C1 H1 0.9300
C2 C3 1.372(6)
C2 H2 0.9300
C3 C4 1.376(5)
C3 H3 0.9300
C4 C5 1.384(5)
C4 H4 0.9300
C5 N1 1.343(4)
C5 C6 1.465(4)
C6 N2 1.268(4)
C6 H6 0.9300
C7 O1 1.223(4)
C7 N3 1.355(4)
C7 C8 1.492(4)
C8 N4 1.329(4)
C8 C9 1.370(5)
C9 C10 1.396(5)
C9 H9 0.9300
C10 C11 1.350(6)
C10 H10 0.9300
C11 C12 1.365(6)
C11 H11 0.9300
C12 N4 1.341(5)
C12 H12 0.9300
N1 Cd1 2.407(3)
N2 N3 1.355(4)
N2 Cd1 2.336(3)
N3 H3N 0.86(4)
O1 Cd1 2.493(2)
Cd1 I1B 2.626(10)
Cd1 I2B 2.687(6)
Cd1 I2A 2.7128(19)
Cd1 I1A 2.736(3)

loop_
_geom_hbond_atom_site_label_D
_geom_hbond_atom_site_label_H
_geom_hbond_atom_site_label_A
_geom_hbond_site_symmetry_A
_geom_hbond_distance_DH
_geom_hbond_distance_HA
_geom_hbond_distance_DA
_geom_hbond_angle_DHA
N3 H3N I2A 2_556 0.87(4) 3.04(4) 3.866(3) 161(3)
